data_4112225
loop_
_publ_author_name
'Shunichi Fukuzumi'
'Hiroaki Kotani'
'Kei Ohkubo'
'Seiji Ogo'
'Nikolai V. Tkachenko'
'Helge Lemmetyinen'

_publ_contact_author_address
;
    Department of Material and Life Science, Graduate School of Engineering,
 Osaka University, Suita 565-0871, Japan
;
_publ_contact_author_email ' fukuzumi@chem.eng.osaka-u.ac.jp '
_publ_contact_author_fax ' +81-6-6879-7370 '
_publ_contact_author_name ' Shunichi Fukuzumi '
_publ_contact_author_phone ' +81-6-6879-7368 '
_publ_section_title
;
 Electron-Transfer State of 9-Mesityl-10-methylacridinium Ion with a Much
 Longer Lifetime and Higher Energy Than That of the Natural Photosynthetic
 Reaction Center
;
_journal_name_full 'Journal of the American Chemical Society'
_journal_page_first 1600
_journal_page_last 1601
_journal_paper_doi 10.1021/ja038656q
_journal_volume 126
_journal_year 2004
_chemical_formula_sum 'C23 H22 Cl N O4'
_chemical_formula_weight 411.88
_space_group_IT_number 14
_symmetry_cell_setting monoclinic
_symmetry_Int_Tables_number 14
_symmetry_space_group_name_Hall '-P 2yab'
_symmetry_space_group_name_H-M 'P 1 21/a 1'
_audit_creation_date 'Thu Jul 31 23:51:57 2003'
_audit_creation_method 'by teXsan'
_cell_angle_alpha 90
_cell_angle_beta 104.661(5)
_cell_angle_gamma 90
_cell_formula_units_Z 4
_cell_length_a 12.017(5)
_cell_length_b 14.236(6)
_cell_length_c 12.309(5)
_cell_measurement_reflns_used 4164
_cell_measurement_temperature 223.2
_cell_measurement_theta_max 27.5
_cell_measurement_theta_min 3.1
_cell_volume 2037.2(15)
_computing_cell_refinement CRYSTALCLEAR
_computing_data_collection CRYSTALCLEAR
_computing_data_reduction 'teXsan Ver. 1.11'
_computing_publication_material 'teXsan Ver. 1.11'
_computing_structure_refinement 'teXsan Ver. 1.10'
_computing_structure_solution SIR92
_diffrn_detector_area_resol_mean 14.62
_diffrn_measured_fraction_theta_full 0.9899
_diffrn_measured_fraction_theta_max 0.9899
_diffrn_measurement_device_type 'Rigaku/MSC Mercury CCD'
_diffrn_measurement_method \w
_diffrn_radiation_type 'Mo K\a'
_diffrn_radiation_wavelength 0.7107
_diffrn_reflns_av_R_equivalents 0.047
_diffrn_reflns_limit_h_max 15
_diffrn_reflns_limit_h_min -15
_diffrn_reflns_limit_k_max 18
_diffrn_reflns_limit_k_min -17
_diffrn_reflns_limit_l_max 15
_diffrn_reflns_limit_l_min -14
_diffrn_reflns_number 16349
_diffrn_reflns_theta_full 27.48
_diffrn_reflns_theta_max 27.48
_exptl_absorpt_coefficient_mu 0.217
_exptl_absorpt_correction_T_max 0.977
_exptl_absorpt_correction_T_min 0.940
_exptl_absorpt_correction_type multi-scan
_exptl_absorpt_process_details '(Jacobson, 1998)'
_exptl_crystal_colour Yellow
_exptl_crystal_density_diffrn 1.343
_exptl_crystal_description Block
_exptl_crystal_size_max 0.400
_exptl_crystal_size_mid 0.200
_exptl_crystal_size_min 0.200
_refine_diff_density_max 0.65
_refine_diff_density_min -0.54
_refine_ls_extinction_method none
_refine_ls_goodness_of_fit_ref 1.094
_refine_ls_hydrogen_treatment noref
_refine_ls_number_parameters 262
_refine_ls_number_reflns 4625
_refine_ls_R_factor_gt 0.0617
_refine_ls_shift/su_max 0.0001
_refine_ls_structure_factor_coef Fsqd
_refine_ls_weighting_details 'w = 1/[\s^2^(Fo^2^) + (0.07500(Max(Fo^2^,0) + 2Fc^2^)/3)^2^]'
_refine_ls_weighting_scheme calc
_refine_ls_wR_factor_ref 0.1687
_reflns_number_gt 2809
_reflns_number_total 4625
_reflns_threshold_expression F^2^>2.0\s(F^2^)
_cod_data_source_file ja038656qsi20030922_120421.cif
_cod_data_source_block '_[C23H22N]ClO4'
_cod_original_cell_volume 2037(1)
_cod_original_formula_sum 'C23 H22 Cl N O4 '
_cod_database_code 4112225

loop_
_symmetry_equiv_pos_as_xyz
x,y,z
1/2-x,1/2+y,-z
-x,-y,-z
1/2+x,1/2-y,z

loop_
_atom_site_label
_atom_site_type_symbol
_atom_site_fract_x
_atom_site_fract_y
_atom_site_fract_z
_atom_site_U_iso_or_equiv
_atom_site_adp_type
_atom_site_occupancy
_atom_site_calc_flag
Cl(1) Cl 0.26649(6) 0.39425(6) 0.01832(6) 0.0419(2) Uani 1.00 d
O(1) O 0.3068(2) 0.3573(2) 0.1291(2) 0.0725(9) Uani 1.00 d
O(2) O 0.3620(2) 0.4045(2) -0.0275(2) 0.0803(10) Uani 1.00 d
O(3) O 0.1847(3) 0.3321(2) -0.0462(3) 0.113(1) Uani 1.00 d
O(4) O 0.2130(2) 0.4830(2) 0.0238(2) 0.0787(9) Uani 1.00 d
N(10) N 0.0566(2) 0.3393(2) 0.1792(2) 0.0338(6) Uani 1.00 d
C(1) C 0.1864(2) 0.5207(2) 0.3886(2) 0.0349(8) Uani 1.00 d
C(1A) C 0.1659(2) 0.4314(2) 0.3349(2) 0.0285(7) Uani 1.00 d
C(2) C 0.1277(3) 0.5978(2) 0.3429(3) 0.0401(8) Uani 1.00 d
C(3) C 0.0425(3) 0.5899(2) 0.2415(3) 0.0430(9) Uani 1.00 d
C(4) C 0.0169(2) 0.5066(2) 0.1881(2) 0.0394(8) Uani 1.00 d
C(4A) C 0.0785(2) 0.4248(2) 0.2321(2) 0.0302(7) Uani 1.00 d
C(5) C 0.1043(3) 0.1763(2) 0.1566(3) 0.0413(9) Uani 1.00 d
C(5A) C 0.1229(2) 0.2622(2) 0.2162(2) 0.0312(7) Uani 1.00 d
C(6) C 0.1733(3) 0.1010(2) 0.1940(3) 0.0476(9) Uani 1.00 d
C(7) C 0.2621(3) 0.1051(2) 0.2937(3) 0.0451(9) Uani 1.00 d
C(8) C 0.2800(2) 0.1858(2) 0.3545(2) 0.0361(8) Uani 1.00 d
C(8A) C 0.2119(2) 0.2675(2) 0.3181(2) 0.0290(7) Uani 1.00 d
C(9) C 0.2308(2) 0.3515(2) 0.3795(2) 0.0272(7) Uani 1.00 d
C(11) C -0.0402(3) 0.3319(3) 0.0767(3) 0.0531(10) Uani 1.00 d
C(12) C 0.3175(2) 0.3578(2) 0.4897(2) 0.0280(7) Uani 1.00 d
C(13) C 0.2811(2) 0.3537(2) 0.5897(2) 0.0324(7) Uani 1.00 d
C(14) C 0.3625(3) 0.3601(2) 0.6918(2) 0.0398(9) Uani 1.00 d
C(15) C 0.4785(3) 0.3710(2) 0.6987(2) 0.0408(8) Uani 1.00 d
C(16) C 0.5121(2) 0.3759(2) 0.5988(3) 0.0406(8) Uani 1.00 d
C(17) C 0.4343(2) 0.3688(2) 0.4945(2) 0.0322(7) Uani 1.00 d
C(18) C 0.1549(3) 0.3430(2) 0.5862(3) 0.0474(10) Uani 1.00 d
C(19) C 0.5655(3) 0.3794(3) 0.8106(3) 0.064(1) Uani 1.00 d
C(20) C 0.4755(2) 0.3740(2) 0.3885(3) 0.0453(9) Uani 1.00 d
H(1) H 0.2427 0.5260 0.4586 0.0412 Uiso 1.00 calc
H(2) H 0.1443 0.6571 0.3792 0.0492 Uiso 1.00 calc
H(3) H 0.0007 0.6447 0.2101 0.0520 Uiso 1.00 calc
H(4) H -0.0427 0.5029 0.1197 0.0469 Uiso 1.00 calc
H(5) H 0.0438 0.1715 0.0894 0.0501 Uiso 1.00 calc
H(6) H 0.1610 0.0438 0.1520 0.0569 Uiso 1.00 calc
H(7) H 0.3096 0.0514 0.3185 0.0518 Uiso 1.00 calc
H(8) H 0.3397 0.1880 0.4223 0.0438 Uiso 1.00 calc
H(9) H -0.0466 0.2711 0.0504 0.0665 Uiso 1.00 calc
H(10) H -0.0282 0.3755 0.0233 0.0665 Uiso 1.00 calc
H(11) H -0.1095 0.3498 0.0986 0.0665 Uiso 1.00 calc
H(12) H 0.3380 0.3571 0.7596 0.0469 Uiso 1.00 calc
H(13) H 0.5912 0.3840 0.6025 0.0481 Uiso 1.00 calc
H(14) H 0.1454 0.2869 0.6252 0.0580 Uiso 1.00 calc
H(15) H 0.1122 0.3388 0.5108 0.0580 Uiso 1.00 calc
H(16) H 0.1314 0.3953 0.6218 0.0580 Uiso 1.00 calc
H(17) H 0.6046 0.4380 0.8129 0.0808 Uiso 1.00 calc
H(18) H 0.5298 0.3746 0.8687 0.0808 Uiso 1.00 calc
H(19) H 0.6212 0.3299 0.8155 0.0808 Uiso 1.00 calc
H(20) H 0.5293 0.3251 0.3895 0.0546 Uiso 1.00 calc
H(21) H 0.5126 0.4332 0.3868 0.0546 Uiso 1.00 calc
H(22) H 0.4125 0.3682 0.3260 0.0546 Uiso 1.00 calc

loop_
_atom_site_aniso_label
_atom_site_aniso_U_11
_atom_site_aniso_U_22
_atom_site_aniso_U_33
_atom_site_aniso_U_12
_atom_site_aniso_U_13
_atom_site_aniso_U_23
Cl(1) 0.0378(4) 0.0495(5) 0.0353(4) 0.0048(3) 0.0037(3) 0.0049(4)
O(1) 0.065(2) 0.107(2) 0.049(1) 0.016(1) 0.020(1) 0.032(1)
O(2) 0.066(2) 0.118(3) 0.068(2) 0.027(2) 0.036(1) 0.046(2)
O(3) 0.100(2) 0.082(2) 0.121(3) -0.014(2) -0.037(2) -0.030(2)
O(4) 0.064(2) 0.071(2) 0.087(2) 0.030(1) -0.008(1) -0.014(2)
N(10) 0.032(1) 0.039(1) 0.028(1) -0.005(1) 0.0019(10) -0.002(1)
C(1) 0.038(2) 0.032(2) 0.032(2) 0.000(1) 0.003(1) -0.002(1)
C(1A) 0.028(1) 0.030(1) 0.028(1) 0.001(1) 0.008(1) -0.001(1)
C(2) 0.048(2) 0.028(2) 0.043(2) 0.005(1) 0.009(1) -0.003(1)
C(3) 0.049(2) 0.036(2) 0.042(2) 0.018(1) 0.009(1) 0.004(1)
C(4) 0.034(1) 0.046(2) 0.034(2) 0.009(1) 0.001(1) 0.004(1)
C(4A) 0.028(1) 0.034(2) 0.030(1) 0.000(1) 0.009(1) 0.000(1)
C(5) 0.048(2) 0.041(2) 0.035(2) -0.011(1) 0.009(1) -0.007(1)
C(5A) 0.038(1) 0.032(2) 0.026(1) -0.006(1) 0.013(1) -0.001(1)
C(6) 0.068(2) 0.033(2) 0.046(2) -0.010(2) 0.022(2) -0.014(1)
C(7) 0.060(2) 0.029(2) 0.051(2) 0.008(1) 0.022(2) 0.000(1)
C(8) 0.044(2) 0.033(2) 0.032(2) 0.002(1) 0.012(1) 0.002(1)
C(8A) 0.034(1) 0.027(1) 0.027(1) -0.003(1) 0.011(1) 0.001(1)
C(9) 0.030(1) 0.027(1) 0.026(1) 0.000(1) 0.010(1) 0.001(1)
C(11) 0.048(2) 0.053(2) 0.045(2) -0.007(2) -0.014(2) -0.007(2)
C(12) 0.036(1) 0.021(1) 0.026(1) 0.002(1) 0.005(1) -0.001(1)
C(13) 0.042(2) 0.026(1) 0.031(1) 0.000(1) 0.012(1) -0.001(1)
C(14) 0.061(2) 0.032(2) 0.026(1) 0.000(1) 0.012(1) -0.001(1)
C(15) 0.053(2) 0.034(2) 0.028(1) 0.005(1) -0.003(1) -0.003(1)
C(16) 0.033(1) 0.040(2) 0.046(2) 0.003(1) 0.003(1) -0.003(1)
C(17) 0.031(1) 0.032(2) 0.033(1) 0.005(1) 0.009(1) -0.001(1)
C(18) 0.053(2) 0.056(2) 0.040(2) -0.010(2) 0.026(2) -0.002(2)
C(19) 0.071(2) 0.069(3) 0.038(2) 0.005(2) -0.015(2) -0.004(2)
C(20) 0.033(2) 0.063(2) 0.043(2) 0.001(1) 0.015(1) 0.001(2)

loop_
_atom_type_symbol
_atom_type_description
_atom_type_scat_dispersion_real
_atom_type_scat_dispersion_imag
_atom_type_scat_source
C C 0.003 0.002
;International Tables for Crystallography
(1992, Vol. C, Tables 4.2.6.8 and 6.1.1.1)
;
H H 0.000 0.000
;International Tables for Crystallography
(1992, Vol. C, Table 6.1.1.2)
;
Cl Cl 0.148 0.159
;International Tables for Crystallography
(1992, Vol. C, Tables 4.2.6.8 and 6.1.1.1)
;
N N 0.006 0.003
;International Tables for Crystallography
(1992, Vol. C, Tables 4.2.6.8 and 6.1.1.1)
;
O O 0.011 0.006
;International Tables for Crystallography
(1992, Vol. C, Tables 4.2.6.8 and 6.1.1.1)
;

loop_
_geom_angle_atom_site_label_1
_geom_angle_atom_site_label_2
_geom_angle_atom_site_label_3
_geom_angle
_geom_angle_publ_flag
O(1) Cl(1) O(2) 107.8(2) yes
O(1) Cl(1) O(3) 109.1(2) yes
O(1) Cl(1) O(4) 109.2(2) yes
O(2) Cl(1) O(3) 111.2(2) yes
O(2) Cl(1) O(4) 110.5(2) yes
O(3) Cl(1) O(4) 109.0(2) yes
C(4A) N(10) C(5A) 121.9(2) yes
C(4A) N(10) C(11) 118.7(2) yes
C(5A) N(10) C(11) 119.4(2) yes
C(1A) C(1) C(2) 121.5(3) yes
C(1) C(1A) C(4A) 118.1(2) yes
C(1) C(1A) C(9) 121.7(2) yes
C(4A) C(1A) C(9) 120.2(2) yes
C(1) C(2) C(3) 119.5(3) yes
C(2) C(3) C(4) 121.8(3) yes
C(3) C(4) C(4A) 120.3(3) yes
N(10) C(4A) C(1A) 119.2(2) yes
N(10) C(4A) C(4) 122.0(2) yes
C(1A) C(4A) C(4) 118.8(3) yes
C(5A) C(5) C(6) 120.2(3) yes
N(10) C(5A) C(5) 121.4(3) yes
N(10) C(5A) C(8A) 119.6(2) yes
C(5) C(5A) C(8A) 119.0(3) yes
C(5) C(6) C(7) 121.6(3) yes
C(6) C(7) C(8) 119.6(3) yes
C(7) C(8) C(8A) 121.2(3) yes
C(5A) C(8A) C(8) 118.3(2) yes
C(5A) C(8A) C(9) 120.0(2) yes
C(8) C(8A) C(9) 121.6(2) yes
C(1A) C(9) C(8A) 118.7(2) yes
C(1A) C(9) C(12) 119.8(2) yes
C(8A) C(9) C(12) 121.5(2) yes
C(9) C(12) C(13) 119.5(2) yes
C(9) C(12) C(17) 120.5(2) yes
C(13) C(12) C(17) 119.9(3) yes
C(12) C(13) C(14) 119.0(3) yes
C(12) C(13) C(18) 120.7(3) yes
C(14) C(13) C(18) 120.3(3) yes
C(13) C(14) C(15) 122.1(3) yes
C(14) C(15) C(16) 117.7(3) yes
C(14) C(15) C(19) 121.3(3) yes
C(16) C(15) C(19) 121.0(3) yes
C(15) C(16) C(17) 122.5(3) yes
C(12) C(17) C(16) 118.7(3) yes
C(12) C(17) C(20) 121.0(2) yes
C(16) C(17) C(20) 120.3(2) yes

loop_
_geom_bond_atom_site_label_1
_geom_bond_atom_site_label_2
_geom_bond_distance
_geom_bond_publ_flag
Cl(1) O(1) 1.427(2) yes
Cl(1) O(2) 1.409(2) yes
Cl(1) O(3) 1.409(3) yes
Cl(1) O(4) 1.426(3) yes
N(10) C(4A) 1.374(4) yes
N(10) C(5A) 1.365(4) yes
N(10) C(11) 1.487(4) yes
C(1) C(1A) 1.425(4) yes
C(1) C(2) 1.349(4) yes
C(1A) C(4A) 1.429(4) yes
C(1A) C(9) 1.408(4) yes
C(2) C(3) 1.404(4) yes
C(3) C(4) 1.352(4) yes
C(4) C(4A) 1.413(4) yes
C(5) C(5A) 1.414(4) yes
C(5) C(6) 1.362(5) yes
C(5A) C(8A) 1.430(4) yes
C(6) C(7) 1.410(5) yes
C(7) C(8) 1.357(4) yes
C(8) C(8A) 1.427(4) yes
C(8A) C(9) 1.403(4) yes
C(9) C(12) 1.490(4) yes
C(12) C(13) 1.408(4) yes
C(12) C(17) 1.398(4) yes
C(13) C(14) 1.386(4) yes
C(13) C(18) 1.514(4) yes
C(14) C(15) 1.384(4) yes
C(15) C(16) 1.389(4) yes
C(15) C(19) 1.508(4) yes
C(16) C(17) 1.388(4) yes
C(17) C(20) 1.511(4) yes

loop_
_geom_contact_atom_site_label_1
_geom_contact_atom_site_label_2
_geom_contact_distance
_geom_contact_site_symmetry_2
O(1) C(5A) 3.011(4) .
O(1) C(8A) 3.113(3) .
O(1) N(10) 3.230(3) .
O(1) C(20) 3.329(4) .
O(1) C(11) 3.413(4) 4_555
O(1) C(9) 3.430(3) .
O(1) C(4A) 3.439(4) .
O(1) C(5) 3.537(4) 4_555
O(1) C(1A) 3.546(3) .
O(2) C(5) 3.405(4) 4_555
O(2) C(6) 3.430(4) 2_555
O(2) C(14) 3.514(4) 1_554
O(2) C(19) 3.542(5) 1_554
O(3) C(3) 3.338(5) 3_565
O(3) C(11) 3.415(6) .
O(3) C(4) 3.472(5) 3_565
O(3) N(10) 3.499(5) .
O(3) C(19) 3.599(5) 4_454
O(4) C(4) 3.289(4) 3_565
O(4) C(11) 3.390(4) 3_565
O(4) C(4A) 3.460(4) .
O(4) C(4) 3.488(4) .
O(4) C(19) 3.511(5) 3_666
C(16) C(20) 3.566(5) 3_666
C(16) C(18) 3.580(4) 4_555

loop_
_geom_torsion_atom_site_label_1
_geom_torsion_atom_site_label_2
_geom_torsion_atom_site_label_3
_geom_torsion_atom_site_label_4
_geom_torsion
_geom_torsion_publ_flag
N(10) C(4A) C(1A) C(1) -179.5(2) yes
N(10) C(4A) C(1A) C(9) 1.8(4) yes
N(10) C(4A) C(4) C(3) -178.8(3) yes
N(10) C(5A) C(5) C(6) 178.6(3) yes
N(10) C(5A) C(8A) C(8) -179.9(2) yes
N(10) C(5A) C(8A) C(9) 0.0(4) yes
C(1) C(1A) C(4A) C(4) 0.3(4) yes
C(1) C(1A) C(9) C(8A) -175.3(2) yes
C(1) C(1A) C(9) C(12) 4.6(4) yes
C(1) C(2) C(3) C(4) 0.3(5) yes
C(1A) C(1) C(2) C(3) 1.5(4) yes
C(1A) C(4A) N(10) C(5A) -6.3(4) yes
C(1A) C(4A) N(10) C(11) 175.7(2) yes
C(1A) C(4A) C(4) C(3) 1.4(4) yes
C(1A) C(9) C(8A) C(5A) -4.2(4) yes
C(1A) C(9) C(8A) C(8) 175.6(2) yes
C(1A) C(9) C(12) C(13) 79.7(3) yes
C(1A) C(9) C(12) C(17) -99.5(3) yes
C(2) C(1) C(1A) C(4A) -1.8(4) yes
C(2) C(1) C(1A) C(9) 176.9(3) yes
C(2) C(3) C(4) C(4A) -1.8(5) yes
C(4) C(4A) N(10) C(5A) 173.9(2) yes
C(4) C(4A) N(10) C(11) -4.1(4) yes
C(4) C(4A) C(1A) C(9) -178.4(2) yes
C(4A) N(10) C(5A) C(5) -175.6(2) yes
C(4A) N(10) C(5A) C(8A) 5.4(4) yes
C(4A) C(1A) C(9) C(8A) 3.3(4) yes
C(4A) C(1A) C(9) C(12) -176.8(2) yes
C(5) C(5A) N(10) C(11) 2.4(4) yes
C(5) C(5A) C(8A) C(8) 1.1(4) yes
C(5) C(5A) C(8A) C(9) -179.1(2) yes
C(5) C(6) C(7) C(8) 0.0(5) yes
C(5A) C(5) C(6) C(7) 1.8(5) yes
C(5A) C(8A) C(8) C(7) 0.7(4) yes
C(5A) C(8A) C(9) C(12) 175.9(2) yes
C(6) C(5) C(5A) C(8A) -2.4(4) yes
C(6) C(7) C(8) C(8A) -1.3(4) yes
C(7) C(8) C(8A) C(9) -179.1(3) yes
C(8) C(8A) C(9) C(12) -4.3(4) yes
C(8A) C(5A) N(10) C(11) -176.6(2) yes
C(8A) C(9) C(12) C(13) -100.4(3) yes
C(8A) C(9) C(12) C(17) 80.4(3) yes
C(9) C(12) C(13) C(14) -179.6(3) yes
C(9) C(12) C(13) C(18) 0.0(4) yes
C(9) C(12) C(17) C(16) 178.9(3) yes
C(9) C(12) C(17) C(20) -0.4(4) yes
C(12) C(13) C(14) C(15) 0.5(4) yes
C(12) C(17) C(16) C(15) 1.0(5) yes
C(13) C(12) C(17) C(16) -0.3(4) yes
C(13) C(12) C(17) C(20) -179.6(3) yes
C(13) C(14) C(15) C(16) 0.2(4) yes
C(13) C(14) C(15) C(19) 179.0(3) yes
C(14) C(13) C(12) C(17) -0.4(4) yes
C(14) C(15) C(16) C(17) -0.9(5) yes
C(15) C(14) C(13) C(18) -179.2(3) yes
C(15) C(16) C(17) C(20) -179.7(3) yes
C(17) C(12) C(13) C(18) 179.2(3) yes
C(17) C(16) C(15) C(19) -179.7(3) yes
C(17) C(16) C(15) C(19) -179.7(3) yes

loop_
_cod_related_entry_id
_cod_related_entry_database
_cod_related_entry_code
1 ChemSpider 13095288
